data_4034715
loop_
_publ_author_name
'Qin, Tao'
'Li, Jian-Ping'
'Xie, Ming-Sheng'
'Qu, Gui-Rong'
'Guo, Hai-Ming'

_publ_section_title
;
 Synthesis of Chiral Acyclic Nucleosides by Sharpless Asymmetric
 Dihydroxylation: Access to Cidofovir and Buciclovir.
;
_journal_issue 24
_journal_name_full 'The Journal of organic chemistry'
_journal_page_first 15512
_journal_page_last 15523
_journal_paper_doi 10.1021/acs.joc.8b02442
_journal_volume 83
_journal_year 2018
_chemical_absolute_configuration ad
_chemical_formula_moiety '0.25(C21 H28 N5 O3 Si), 0.5(C22 H31 N5 O3 Si), 0.25(C21 H24 N5 O3 Si)'
_chemical_formula_sum 'C22 H31 N5 O3 Si'
_chemical_formula_weight 441.61
_space_group_crystal_system monoclinic
_space_group_IT_number 5
_space_group_name_Hall 'I 2y'
_space_group_name_H-M_alt 'I 1 2 1'
_atom_sites_solution_hydrogens mixed
_atom_sites_solution_primary dual
_audit_creation_date 2018-07-18
_audit_creation_method
;
Olex2 1.2
(compiled 2018.05.29 svn.r3508 for OlexSys, GUI svn.r5506)
;
_cell_angle_alpha 90
_cell_angle_beta 102.714(2)
_cell_angle_gamma 90
_cell_formula_units_Z 16
_cell_length_a 23.3389(3)
_cell_length_b 15.1799(2)
_cell_length_c 42.3532(6)
_cell_measurement_reflns_used 44887
_cell_measurement_temperature 298.3(10)
_cell_measurement_theta_max 71.2340
_cell_measurement_theta_min 3.9860
_cell_volume 14637.1(4)
_computing_cell_refinement 'CrysAlisPro 1.171.39.46 (Rigaku OD, 2018)'
_computing_data_collection 'CrysAlisPro 1.171.39.46 (Rigaku OD, 2018)'
_computing_data_reduction 'CrysAlisPro 1.171.39.46 (Rigaku OD, 2018)'
_computing_molecular_graphics 'Olex2 (Dolomanov et al., 2009)'
_computing_publication_material 'Olex2 (Dolomanov et al., 2009)'
_computing_structure_refinement 'ShelXL (Sheldrick, 2015)'
_computing_structure_solution 'ShelXT (Sheldrick, 2015)'
_diffrn_ambient_environment air
_diffrn_ambient_temperature 298.3(10)
_diffrn_detector 'CCD plate'
_diffrn_detector_area_resol_mean 16.1057
_diffrn_detector_type EosS2
_diffrn_measured_fraction_theta_full 1.000
_diffrn_measured_fraction_theta_max 0.992
_diffrn_measurement_details
;
List of Runs (angles in degrees, time in seconds):

  # Type    Start    End  Width  t~exp~   \w     \q     \k     \f   Frames
--------------------------------------------------------------------------
  1  \w      6.00 107.00   1.00    5.50    --   35.50  19.00-120.00  101
  2  \w     17.00 105.00   1.00    5.50    --   35.50  38.00  30.00   88
  3  \w    -34.00  54.00   1.00    5.50    --   35.50 -38.00 150.00   88
  4  \w     23.00  89.00   1.00    5.50    --   35.50-125.00  30.00   66
  5  \w      1.00  74.00   1.00    5.50    --   35.50 -99.00   0.00   73
  6  \w    -34.00  54.00   1.00    5.50    --   35.50 -38.00-150.00   88
  7  \w    -32.00  62.00   1.00    5.50    --   35.50 -77.00   0.00   94
  8  \w      9.00 103.00   1.00    5.50    --   35.50  77.00 -30.00   94
  9  \w     19.00 103.00   1.00    5.50    --   35.50  57.00 -60.00   84
 10  \w     19.00 103.00   1.00    5.50    --   35.50  57.00  60.00   84
 11  \w    -32.00  52.00   1.00    5.50    --   35.50 -57.00 -90.00   84
 12  \w    -36.00  65.00   1.00    5.50    --   35.50 -19.00-150.00  101
 13  \w    -32.00  52.00   1.00    5.50    --   35.50 -57.00  90.00   84
 14  \w     39.00 112.00   1.00   30.00    --  108.69-111.00-120.00   73
 15  \w     91.00 177.00   1.00   30.00    --  108.69  45.00 120.00   86
 16  \w    100.00 178.00   1.00   30.00    --  108.69 111.00 -60.00   78
 17  \w     39.00 112.00   1.00   30.00    --  108.69-111.00 -30.00   73
 18  \w     39.00 112.00   1.00   30.00    --  108.69-111.00-180.00   73
 19  \w     39.00 130.00   1.00   30.00    --  108.69 -30.00-180.00   91
 20  \w     70.00 178.00   1.00   30.00    --  108.69  15.00-150.00  108
 21  \w     91.00 177.00   1.00   30.00    --  108.69  45.00  90.00   86
 22  \w     39.00 112.00   1.00   30.00    --  108.69-111.00  90.00   73
 23  \w    100.00 178.00   1.00   30.00    --  108.69 111.00 120.00   78
 24  \w     39.00 130.00   1.00   30.00    --  108.69 -30.00   0.00   91
 25  \w     39.00 130.00   1.00   30.00    --  108.69 -30.00  90.00   91
 26  \w     40.00 126.00   1.00   30.00    --  108.69 -45.00 -90.00   86
 27  \w     41.00 138.00   1.00   30.00    --  108.69 -82.00  -3.00   97
 28  \w     41.00 135.00   1.00   30.00    --  108.69 -77.00-180.00   94
 29  \w     17.00 105.00   1.00    5.50    --   35.50  38.00  90.00   88
 30  \w    -32.00  52.00   1.00    5.50    --   35.50 -57.00  60.00   84
 31  \w      9.00 103.00   1.00    5.50    --   35.50  77.00-120.00   94
 32  \w      9.00 103.00   1.00    5.50    --   35.50  77.00  30.00   94
 33  \w      9.00 103.00   1.00    5.50    --   35.50  77.00 -60.00   94
 34  \w      1.00  74.00   1.00    5.50    --   35.50 -99.00  60.00   73
 35  \w      9.00 103.00   1.00    5.50    --   35.50  77.00-150.00   94
 36  \w     19.00 103.00   1.00    5.50    --   35.50  57.00  30.00   84
 37  \w      9.00 103.00   1.00    5.50    --   35.50  77.00  90.00   94
 38  \w    -34.00  54.00   1.00    5.50    --   35.50 -38.00  90.00   88
 39  \w     23.00  89.00   1.00    5.50    --   35.50-125.00-120.00   66
 40  \w      9.00 103.00   1.00    5.50    --   35.50  77.00 120.00   94
 41  \w     17.00 105.00   1.00    5.50    --   35.50  38.00 -60.00   88
 42  \w     19.00 103.00   1.00    5.50    --   35.50  57.00  90.00   84
 43  \w     19.00 103.00   1.00    5.50    --   35.50  57.00-150.00   84
 44  \w     82.00 131.00   1.00   30.00    --  108.69  77.00 150.00   49
 45  \w     87.00 178.00   1.00   30.00    --  108.69  30.00  90.00   91
 46  \w     87.00 178.00   1.00   30.00    --  108.69  30.00 -30.00   91
 47  \w     82.00 176.00   1.00   30.00    --  108.69  77.00 120.00   94
 48  \w     82.00 176.00   1.00   30.00    --  108.69  77.00-180.00   94
 49  \w     87.00 178.00   1.00   30.00    --  108.69  30.00   0.00   91
 50  \w     82.00 176.00   1.00   30.00    --  108.69  77.00-120.00   94
 51  \w     87.00 178.00   1.00   30.00    --  108.69  30.00  60.00   91
 52  \w     91.00 177.00   1.00   30.00    --  108.69  45.00-120.00   86
 53  \w     87.00 178.00   1.00   30.00    --  108.69  30.00  30.00   91
 54  \w     70.00 178.00   1.00   30.00    --  108.69  15.00 -30.00  108
;
_diffrn_measurement_device 'four-circle diffractometer'
_diffrn_measurement_device_type 'SuperNova, Dual, Cu at home/near, EosS2'
_diffrn_measurement_method '\w scans'
_diffrn_orient_matrix_type 'CrysAlisPro convention (1999,Acta A55,543-557)'
_diffrn_orient_matrix_UB_11 0.0279201000
_diffrn_orient_matrix_UB_12 -0.0714084000
_diffrn_orient_matrix_UB_13 -0.0176737000
_diffrn_orient_matrix_UB_21 0.0033035000
_diffrn_orient_matrix_UB_22 0.0661613000
_diffrn_orient_matrix_UB_23 -0.0271993000
_diffrn_orient_matrix_UB_31 0.0615253000
_diffrn_orient_matrix_UB_32 0.0288409000
_diffrn_orient_matrix_UB_33 0.0184646000
_diffrn_radiation_monochromator mirror
_diffrn_radiation_probe x-ray
_diffrn_radiation_type CuK\a
_diffrn_radiation_wavelength 1.54184
_diffrn_reflns_av_R_equivalents 0.0332
_diffrn_reflns_av_unetI/netI 0.0200
_diffrn_reflns_Laue_measured_fraction_full 1.000
_diffrn_reflns_Laue_measured_fraction_max 0.992
_diffrn_reflns_limit_h_max 28
_diffrn_reflns_limit_h_min -25
_diffrn_reflns_limit_k_max 18
_diffrn_reflns_limit_k_min -18
_diffrn_reflns_limit_l_max 52
_diffrn_reflns_limit_l_min -52
_diffrn_reflns_number 150046
_diffrn_reflns_point_group_measured_fraction_full 0.998
_diffrn_reflns_point_group_measured_fraction_max 0.984
_diffrn_reflns_theta_full 67.684
_diffrn_reflns_theta_max 72.799
_diffrn_reflns_theta_min 3.873
_diffrn_source 'micro-focus sealed X-ray tube'
_diffrn_source_type 'SuperNova (Cu) X-ray Source'
_exptl_absorpt_coefficient_mu 0.737
_exptl_absorpt_correction_T_max 1.00000
_exptl_absorpt_correction_T_min 0.72586
_exptl_absorpt_correction_type multi-scan
_exptl_absorpt_process_details
;
CrysAlisPro 1.171.39.46 (Rigaku Oxford Diffraction, 2018)
Empirical absorption correction using spherical harmonics,
 implemented in SCALE3 ABSPACK scaling algorithm.
;
_exptl_crystal_colour colorless
_exptl_crystal_density_diffrn 0.802
_exptl_crystal_description block
_exptl_crystal_F_000 3776
_exptl_crystal_size_max 0.13
_exptl_crystal_size_mid 0.12
_exptl_crystal_size_min 0.11
_refine_diff_density_max 0.558
_refine_diff_density_min -0.342
_refine_diff_density_rms 0.065
_refine_ls_abs_structure_details
;
 Flack x determined using 8627 quotients [(I+)-(I-)]/[(I+)+(I-)]
 (Parsons, Flack and Wagner, Acta Cryst. B69 (2013) 249-259).
;
_refine_ls_abs_structure_Flack 0.023(12)
_refine_ls_extinction_method none
_refine_ls_goodness_of_fit_ref 1.004
_refine_ls_hydrogen_treatment mixed
_refine_ls_matrix_type full
_refine_ls_number_parameters 1107
_refine_ls_number_reflns 28692
_refine_ls_number_restraints 1
_refine_ls_restrained_S_all 1.004
_refine_ls_R_factor_all 0.1005
_refine_ls_R_factor_gt 0.0872
_refine_ls_shift/su_max 0.030
_refine_ls_shift/su_mean 0.010
_refine_ls_structure_factor_coef Fsqd
_refine_ls_weighting_details 'w=1/[\s^2^(Fo^2^)+(0.2000P)^2^] where P=(Fo^2^+2Fc^2^)/3'
_refine_ls_weighting_scheme calc
_refine_ls_wR_factor_gt 0.2750
_refine_ls_wR_factor_ref 0.3009
_reflns_Friedel_coverage 0.907
_reflns_Friedel_fraction_full 0.996
_reflns_Friedel_fraction_max 0.974
_reflns_number_gt 21950
_reflns_number_total 28692
_reflns_threshold_expression 'I > 2\s(I)'
_cod_data_source_file jo8b02442_si_003.cif
_cod_data_source_block qt-20180612
_cod_database_code 4034715
_shelx_shelxl_version_number 2018/3
_chemical_oxdiff_formula 'C1 H1 O1 N1 Si1'
_shelx_space_group_comment
;
The symmetry employed for this shelxl refinement is uniquely defined
by the following loop, which should always be used as a source of
symmetry information in preference to the above space-group names.
They are only intended as comments.
;
_reflns_odcompleteness_completeness 99.96
_reflns_odcompleteness_iscentric 1
_reflns_odcompleteness_theta 66.97
_olex2_refinement_description
;
1. Fixed Uiso
 At 1.2 times of:
  All C(H) groups, All C(H,H) groups, All N(H,H) groups
 At 1.5 times of:
  All C(H,H,H) groups, All O(H) groups
2. Rigid bond restraints
 C7AA
 with sigma for 1-2 distances of 0.01 and sigma for 1-3 distances of 0.01
3. Uiso/Uaniso restraints and constraints
C7AA: within 2A with sigma of 0.002 and sigma for terminal atoms of 0.004
Uanis(C3AA) = Uanis(C6AA)
Uanis(C046) = Uanis(C3BA)
4.a Rotating group:
 N011(H01A,H01B), N012(H01C,H01D), N01I(H01I,H01J)
4.b Secondary CH2 refined with riding coordinates:
 C13(H13A,H13B), C01R(H01E,H01F), C01S(H01G,H01H), C01W(H01K,H01M), C024(H02A,
 H02B), C028(H02G,H02H), C16(H16A,H16B), C14(H14A,H14B), C02G(H02E,H02F),
 C02I(H02C,H02D), C17(H17A,H17B), C03B(H03F,H03G), C21(H21A,H21B), C03I(H03H,
 H03I), C03K(H03J,H03K), C03U(H03A,H03B), C03X(H03D,H03E), C7(H7A,H7B),
 C045(H04A,H04B), C04F(H04I,H04J), C19(H19A,H19B), C3AA(H3AA,H3AB)
4.c Aromatic/amide H refined with riding coordinates:
 C01U(H01U), C01X(H01X), C02L(H02L), C12(H12), C02V(H02V), C02W(H02W),
 C031(H031), C1(H1), C034(H034), C035(H035), C036(H036), C037(H037), C039(H039),
  C03C(H03C), C03D(H03Q), C2(H2), C03M(H03M), C03N(H03N), C6(H6), C3(H3),
 C03R(H03R), C03S(H03S), C03V(H03V), C03W(H03W), C046(H046), C047(H047), C4(H4)
4.d X=CH2 refined with riding coordinates:
 N5(H5A,H5B)
4.e Idealised Me refined as rotating group:
 C18(H18A,H18B,H18C), C03Y(H03L,H03O,H03P), C22(H22A,H22B,H22C), C04E(H04F,
 H04G,H04H), C04G(H04C,H04D,H04E), C2AA(H2AA,H2AB,H2AC), C6AA(H6AA,H6AB,H6AC),
 C20(H20A,H20B,H20C), C8AA(H8AA,H8AB,H8AC), C3BA(H3BA,H3BB,H3BC)
4.f Idealised tetrahedral OH refined as rotating group:
 O009(H009), O00K(H00K), O00N(H00N), O010(H010)
;
_olex2_submission_special_instructions 'No special instructions were received'
_oxdiff_exptl_absorpt_empirical_details
;
Empirical correction (ABSPACK) includes:
- Absorption correction using spherical harmonics
- Frame scaling
;
_oxdiff_exptl_absorpt_empirical_full_max 1.448
_oxdiff_exptl_absorpt_empirical_full_min 0.474

loop_
_space_group_symop_operation_xyz
'x, y, z'
'-x, y, -z'
'x+1/2, y+1/2, z+1/2'
'-x+1/2, y+1/2, -z+1/2'

loop_
_atom_site_label
_atom_site_type_symbol
_atom_site_fract_x
_atom_site_fract_y
_atom_site_fract_z
_atom_site_U_iso_or_equiv
_atom_site_adp_type
_atom_site_occupancy
_atom_site_site_symmetry_order
_atom_site_calc_flag
_atom_site_refinement_flags_posn
_atom_site_refinement_flags_adp
Si02 Si 0.52443(10) 0.25464(13) 0.58412(6) 0.0999(5) Uani 1 1 d . .
Si03 Si 0.51018(10) 0.21071(14) 0.09028(6) 0.1028(6) Uani 1 1 d . .
Si05 Si 0.51543(13) 0.2523(2) 0.25346(8) 0.1258(8) Uani 1 1 d . .
Si06 Si 0.49963(15) 0.79100(18) 0.76442(7) 0.1244(9) Uani 1 1 d . .
O007 O 0.4038(2) 0.6890(3) 0.76598(11) 0.0844(10) Uani 1 1 d . .
O009 O 0.4896(2) 0.4140(3) 0.59625(13) 0.0925(11) Uani 1 1 d . .
H009 H 0.466643 0.439420 0.605287 0.139 Uiso 1 1 calc GR .
O00A O 0.3629(2) 0.6246(4) 0.56450(11) 0.0937(12) Uani 1 1 d . .
O3 O 0.6609(2) 0.3310(3) 0.07383(11) 0.0901(11) Uani 1 1 d . .
N00C N 0.29848(19) 0.3314(3) 0.14334(11) 0.0716(9) Uani 1 1 d . .
O2 O 0.5400(2) 0.3699(4) 0.06947(13) 0.0996(13) Uani 1 1 d . .
N3 N 0.6413(2) 0.4465(3) 0.16370(12) 0.0759(10) Uani 1 1 d . .
N00G N 0.3749(2) 0.4369(3) 0.16421(12) 0.0804(11) Uani 1 1 d . .
N00H N 0.3982(2) 0.5766(4) 0.67318(13) 0.0829(12) Uani 1 1 d . .
N4 N 0.7208(2) 0.3449(4) 0.18654(11) 0.0815(12) Uani 1 1 d . .
O00K O 0.3678(2) 0.3582(4) 0.59750(12) 0.0956(12) Uani 1 1 d . .
H00K H 0.354651 0.348057 0.613558 0.143 Uiso 1 1 calc GR .
N00M N 0.2738(2) 0.3291(4) 0.08488(12) 0.0848(12) Uani 1 1 d . .
O00N O 0.4723(3) 0.4119(4) 0.26207(14) 0.1056(14) Uani 1 1 d . .
H00N H 0.507850 0.408206 0.269213 0.158 Uiso 1 1 calc GR .
N00O N 0.3724(2) 0.4507(3) 0.50296(13) 0.0780(11) Uani 1 1 d . .
N00P N 0.3725(2) 0.5227(3) 0.45662(14) 0.0835(12) Uani 1 1 d . .
O00Q O 0.3219(4) 0.4172(4) 0.05459(13) 0.129(2) Uani 1 1 d . .
N00S N 0.2390(2) 0.3882(5) 0.42996(13) 0.0932(15) Uani 1 1 d . .
N00T N 0.2863(2) 0.3583(3) 0.48516(12) 0.0771(11) Uani 1 1 d . .
N00U N 0.4151(2) 0.5282(4) 0.62616(14) 0.0964(16) Uani 1 1 d . .
O00V O 0.2751(2) 0.4952(6) 0.40034(15) 0.128(2) Uani 1 1 d . .
C00W C 0.3376(2) 0.3936(3) 0.14048(14) 0.0708(11) Uani 1 1 d . .
C00Y C 0.4623(3) 0.3375(4) 0.58039(15) 0.0789(13) Uani 1 1 d . .
N00Z N 0.3329(2) 0.7005(4) 0.65310(12) 0.0902(15) Uani 1 1 d . .
O010 O 0.3528(3) 0.3469(5) 0.25770(14) 0.1184(19) Uani 1 1 d . .
H010 H 0.331445 0.340611 0.239679 0.178 Uiso 1 1 calc GR .
N011 N 0.2274(2) 0.2389(4) 0.11478(14) 0.0919(14) Uani 1 1 d . .
H01A H 0.243712 0.188096 0.114628 0.110 Uiso 1 1 d GR .
H01B H 0.213214 0.243306 0.131843 0.110 Uiso 1 1 d GR .
N012 N 0.2041(3) 0.2818(5) 0.45932(17) 0.1042(18) Uani 1 1 d . .
H01C H 0.208262 0.261880 0.478791 0.125 Uiso 1 1 d GR .
H01D H 0.169382 0.304257 0.453223 0.125 Uiso 1 1 d GR .
C014 C 0.2686(3) 0.3023(3) 0.11485(14) 0.0753(12) Uani 1 1 d . .
C016 C 0.3258(2) 0.4197(4) 0.48091(14) 0.0733(11) Uani 1 1 d . .
O1 O 0.7125(4) 0.4609(11) 0.27266(19) 0.263(9) Uani 1 1 d . .
N018 N 0.3152(2) 0.7145(4) 0.59502(12) 0.0871(13) Uani 1 1 d . .
C01B C 0.2455(3) 0.3449(5) 0.45844(17) 0.0882(16) Uani 1 1 d . .
C01C C 0.3664(2) 0.6322(4) 0.64895(14) 0.0780(13) Uani 1 1 d . .
C01D C 0.3270(2) 0.4629(4) 0.45223(16) 0.0777(13) Uani 1 1 d . .
C11 C 0.6814(2) 0.4093(5) 0.18848(14) 0.0805(14) Uani 1 1 d . .
C01G C 0.3507(3) 0.6484(5) 0.59296(16) 0.0864(16) Uani 1 1 d . .
N01I N 0.2689(3) 0.8031(6) 0.62536(14) 0.120(3) Uani 1 1 d . .
H01I H 0.237176 0.784054 0.631029 0.144 Uiso 1 1 d GR .
H01J H 0.284751 0.843667 0.639304 0.144 Uiso 1 1 d GR .
C01J C 0.2846(3) 0.6348(5) 0.51555(16) 0.0917(16) Uani 1 1 d . .
C01L C 0.4041(3) 0.5865(4) 0.70787(16) 0.0825(14) Uani 1 1 d . .
H01L H 0.383(4) 0.586(6) 0.7242(19) 0.099 Uiso 1 1 d R .
N5 N 0.7946(3) 0.2592(6) 0.21508(15) 0.127(3) Uani 1 1 d . .
H5A H 0.800314 0.236415 0.197445 0.153 Uiso 1 1 calc R .
H5B H 0.815766 0.242913 0.233414 0.153 Uiso 1 1 calc R .
C01O C 0.3784(2) 0.6014(5) 0.62062(15) 0.0827(15) Uani 1 1 d . .
C13 C 0.6286(2) 0.4187(4) 0.13016(13) 0.0733(11) Uani 1 1 d . .
H13A H 0.665027 0.404011 0.123867 0.088 Uiso 1 1 calc R .
H13B H 0.610082 0.466537 0.116475 0.088 Uiso 1 1 calc R .
C01R C 0.3887(2) 0.4310(4) 0.53716(14) 0.0763(12) Uani 1 1 d . .
H01E H 0.354229 0.412076 0.544633 0.092 Uiso 1 1 calc R .
H01F H 0.403937 0.483659 0.549037 0.092 Uiso 1 1 calc R .
C01S C 0.4150(3) 0.3010(5) 0.59706(17) 0.0915(16) Uani 1 1 d . .
H01G H 0.399547 0.247023 0.586217 0.110 Uiso 1 1 calc R .
H01H H 0.433572 0.286064 0.619220 0.110 Uiso 1 1 calc R .
C01U C 0.3993(3) 0.5098(4) 0.48654(18) 0.0877(15) Uani 1 1 d . .
H01U H 0.434002 0.538447 0.496081 0.105 Uiso 1 1 calc R .
C01V C 0.2252(3) 0.4739(6) 0.34382(18) 0.0962(19) Uani 1 1 d . .
C01W C 0.4475(3) 0.6609(4) 0.72017(15) 0.0820(13) Uani 1 1 d . .
H01K H 0.484811 0.646239 0.714929 0.098 Uiso 1 1 calc R .
H01M H 0.433201 0.714149 0.708380 0.098 Uiso 1 1 calc R .
C01X C 0.4259(3) 0.5185(5) 0.65735(18) 0.0915(17) Uani 1 1 d . .
H01X H 0.450735 0.474914 0.668061 0.110 Uiso 1 1 calc R .
C01Y C 0.3476(3) 0.4268(4) 0.11117(15) 0.0782(13) Uani 1 1 d . .
C15 C 0.5676(3) 0.3009(4) 0.09049(14) 0.0800(13) Uani 1 1 d . .
C020 C 0.3136(3) 0.3901(4) 0.08372(16) 0.0882(16) Uani 1 1 d . .
C021 C 0.2797(3) 0.4459(5) 0.42689(16) 0.0917(18) Uani 1 1 d . .
C022 C 0.4508(3) 0.3300(5) 0.24539(17) 0.0934(17) Uani 1 1 d . .
N023 N 0.3915(3) 0.4908(4) 0.11754(16) 0.1010(17) Uani 1 1 d . .
C024 C 0.4283(4) 0.3479(5) 0.20935(16) 0.0942(18) Uani 1 1 d . .
H02A H 0.462090 0.361411 0.200344 0.113 Uiso 1 1 calc R .
H02B H 0.411567 0.293516 0.199357 0.113 Uiso 1 1 calc R .
N2 N 0.6337(3) 0.5162(5) 0.21001(16) 0.114(2) Uani 1 1 d . .
C10 C 0.7529(3) 0.3199(7) 0.21400(15) 0.103(2) Uani 1 1 d . .
C028 C 0.3376(4) 0.6776(6) 0.53651(19) 0.102(2) Uani 1 1 d . .
H02G H 0.366893 0.687293 0.523810 0.122 Uiso 1 1 calc R .
H02H H 0.326496 0.734517 0.543669 0.122 Uiso 1 1 calc R .
N1 N 0.7516(4) 0.3554(9) 0.24372(14) 0.165(5) Uani 1 1 d . .
C16 C 0.6175(4) 0.2683(5) 0.0770(2) 0.1010(19) Uani 1 1 d . .
H16A H 0.636617 0.220973 0.090797 0.121 Uiso 1 1 calc R .
H16B H 0.601554 0.243286 0.055851 0.121 Uiso 1 1 calc R .
C14 C 0.5882(3) 0.3387(4) 0.12535(14) 0.0805(13) Uani 1 1 d . .
H14A H 0.553370 0.353892 0.133171 0.097 Uiso 1 1 calc R .
H14B H 0.607969 0.291745 0.139089 0.097 Uiso 1 1 calc R .
C02E C 0.4585(2) 0.6808(3) 0.75599(13) 0.0733(12) Uani 1 1 d . .
C02G C 0.4353(3) 0.3582(4) 0.54377(17) 0.0880(15) Uani 1 1 d . .
H02E H 0.467094 0.374802 0.533552 0.106 Uiso 1 1 calc R .
H02F H 0.418035 0.304584 0.533421 0.106 Uiso 1 1 calc R .
C02I C 0.3835(3) 0.4199(4) 0.19891(15) 0.0839(14) Uani 1 1 d . .
H02C H 0.346487 0.402649 0.203885 0.101 Uiso 1 1 calc R .
H02D H 0.396752 0.473424 0.210829 0.101 Uiso 1 1 calc R .
C02J C 0.3075(3) 0.7366(5) 0.62453(16) 0.0931(19) Uani 1 1 d . .
C02L C 0.4023(4) 0.2945(6) 0.2603(2) 0.105(2) Uani 1 1 d . .
H02L H 0.405603 0.240285 0.270799 0.126 Uiso 1 1 calc R .
C12 C 0.6126(3) 0.5064(5) 0.17771(19) 0.0950(18) Uani 1 1 d . .
H12 H 0.580878 0.538523 0.166212 0.114 Uiso 1 1 calc R .
C02Q C 0.2539(4) 0.4359(7) 0.00281(17) 0.106(2) Uani 1 1 d . .
C17 C 0.4561(4) 0.2464(7) 0.1149(3) 0.117(3) Uani 1 1 d . .
H17A H 0.477431 0.257271 0.136954 0.140 Uiso 1 1 calc R .
H17B H 0.438598 0.301750 0.106262 0.140 Uiso 1 1 calc R .
C02V C 0.2431(5) 0.4154(11) -0.0292(2) 0.135(4) Uani 1 1 d . .
H02V H 0.260946 0.365586 -0.035488 0.162 Uiso 1 1 calc R .
C02W C 0.4043(3) 0.4942(5) 0.14893(18) 0.0932(18) Uani 1 1 d . .
H02W H 0.431982 0.533468 0.160244 0.112 Uiso 1 1 calc R .
C8 C 0.7127(4) 0.4196(11) 0.24384(19) 0.152(5) Uani 1 1 d . .
C5 C 0.7518(6) 0.4554(11) 0.3302(2) 0.141(5) Uani 1 1 d . .
C9 C 0.6763(3) 0.4497(6) 0.21645(17) 0.104(2) Uani 1 1 d . .
C031 C 0.1874(6) 0.5626(11) 0.4757(4) 0.178(7) Uani 1 1 d . .
H031 H 0.154011 0.538978 0.462253 0.213 Uiso 1 1 calc R .
C1 C 0.7593(5) 0.4824(11) 0.3858(2) 0.138(4) Uani 1 1 d . .
H1 H 0.756299 0.464186 0.406348 0.165 Uiso 1 1 calc R .
C034 C 0.2273(10) 0.441(3) 0.2820(4) 0.29(2) Uani 1 1 d . .
H034 H 0.231310 0.425501 0.261296 0.348 Uiso 1 1 calc R .
C035 C 0.2001(5) 0.5433(11) 0.5072(3) 0.154(5) Uani 1 1 d . .
H035 H 0.174952 0.507883 0.515945 0.185 Uiso 1 1 calc R .
C036 C 0.2513(4) 0.5767(8) 0.5271(2) 0.125(3) Uani 1 1 d . .
H036 H 0.262429 0.558247 0.548483 0.149 Uiso 1 1 calc R .
C037 C 0.4952(4) 0.6097(7) 0.7756(2) 0.117(3) Uani 1 1 d . .
H037 H 0.529872 0.626079 0.789880 0.141 Uiso 1 1 calc R .
C039 C 0.2553(9) 0.3969(18) 0.3083(6) 0.225(11) Uani 1 1 d . .
H039 H 0.275924 0.348342 0.303340 0.270 Uiso 1 1 calc R .
C03B C 0.4966(5) 0.1426(5) 0.5753(3) 0.129(3) Uani 1 1 d . .
H03F H 0.528565 0.101447 0.582469 0.155 Uiso 1 1 calc R .
H03G H 0.467026 0.131043 0.587636 0.155 Uiso 1 1 calc R .
C03C C 0.2311(6) 0.5132(11) 0.0125(4) 0.146(4) Uani 1 1 d . .
H03C H 0.238363 0.528804 0.034286 0.175 Uiso 1 1 calc R .
C03D C 0.2718(4) 0.6528(5) 0.48267(19) 0.1005(19) Uani 1 1 d . .
H03Q H 0.296321 0.689397 0.473998 0.121 Uiso 1 1 calc R .
C21 C 0.5462(5) 0.1037(6) 0.1085(3) 0.135(4) Uani 1 1 d . .
H21A H 0.520237 0.055301 0.100033 0.162 Uiso 1 1 calc R .
H21B H 0.582184 0.095576 0.100904 0.162 Uiso 1 1 calc R .
C03I C 0.2192(4) 0.5035(9) 0.3775(3) 0.137(4) Uani 1 1 d . .
H03H H 0.206205 0.564345 0.376597 0.165 Uiso 1 1 calc R .
H03I H 0.189951 0.467613 0.384509 0.165 Uiso 1 1 calc R .
C03K C 0.5737(4) 0.2821(6) 0.5576(3) 0.136(4) Uani 1 1 d . .
H03J H 0.550114 0.287246 0.535799 0.163 Uiso 1 1 calc R .
H03K H 0.590021 0.339938 0.563872 0.163 Uiso 1 1 calc R .
C2 C 0.7797(5) 0.5583(11) 0.3836(3) 0.141(4) Uani 1 1 d . .
H2 H 0.790271 0.596682 0.401010 0.169 Uiso 1 1 calc R .
C03M C 0.2081(7) 0.4629(19) -0.0520(4) 0.205(9) Uani 1 1 d . .
H03M H 0.198513 0.442396 -0.073219 0.246 Uiso 1 1 calc R .
C03N C 0.2601(6) 0.4067(10) 0.3398(3) 0.146(4) Uani 1 1 d . .
H03N H 0.283471 0.373307 0.356062 0.175 Uiso 1 1 calc R .
C6 C 0.7397(6) 0.4190(10) 0.3590(2) 0.147(4) Uani 1 1 d . .
H6 H 0.722331 0.364570 0.360682 0.176 Uiso 1 1 calc R .
C3 C 0.7847(4) 0.5781(14) 0.3531(3) 0.166(6) Uani 1 1 d . .
H3 H 0.799094 0.633844 0.350009 0.199 Uiso 1 1 calc R .
C18 C 0.4081(4) 0.1821(8) 0.1157(4) 0.142(4) Uani 1 1 d . .
H18A H 0.381096 0.181229 0.095008 0.213 Uiso 1 1 calc GR .
H18B H 0.387624 0.199299 0.132074 0.213 Uiso 1 1 calc GR .
H18C H 0.424531 0.124431 0.120537 0.213 Uiso 1 1 calc GR .
C03R C 0.1950(5) 0.5233(12) 0.3200(3) 0.153(5) Uani 1 1 d . .
H03R H 0.172995 0.571085 0.324320 0.183 Uiso 1 1 calc R .
C03S C 0.1974(7) 0.5664(16) -0.0108(6) 0.204(8) Uani 1 1 d . .
H03S H 0.181662 0.618694 -0.005004 0.245 Uiso 1 1 calc R .
C03U C 0.2930(6) 0.3736(7) 0.0252(2) 0.131(3) Uani 1 1 d . .
H03A H 0.269738 0.324942 0.030445 0.157 Uiso 1 1 calc R .
H03B H 0.322232 0.349678 0.014482 0.157 Uiso 1 1 calc R .
C03V C 0.1972(7) 0.501(2) 0.2864(4) 0.230(13) Uani 1 1 d . .
H03V H 0.175525 0.532486 0.269094 0.276 Uiso 1 1 calc R .
C03W C 0.2234(6) 0.6169(9) 0.4631(3) 0.133(3) Uani 1 1 d . .
H03W H 0.214815 0.629338 0.441039 0.159 Uiso 1 1 calc R .
C03X C 0.5679(6) 0.2737(14) 0.2240(5) 0.184(7) Uani 1 1 d . .
H03D H 0.544306 0.272113 0.202105 0.221 Uiso 1 1 calc R .
H03E H 0.583035 0.333135 0.227892 0.221 Uiso 1 1 calc R .
C03Y C 0.6235(5) 0.2218(9) 0.5565(4) 0.173(6) Uani 1 1 d . .
H03L H 0.647947 0.247729 0.543520 0.259 Uiso 1 1 calc GR .
H03O H 0.608485 0.166512 0.547263 0.259 Uiso 1 1 calc GR .
H03P H 0.646215 0.212383 0.578076 0.259 Uiso 1 1 calc GR .
C7 C 0.7478(7) 0.3999(10) 0.3022(2) 0.167(6) Uani 1 1 d . .
H7A H 0.726336 0.346250 0.304162 0.200 Uiso 1 1 calc R .
H7B H 0.786545 0.384673 0.299032 0.200 Uiso 1 1 calc R .
C045 C 0.4887(7) 0.1359(8) 0.2446(4) 0.159(5) Uani 1 1 d . .
H04A H 0.522137 0.097297 0.251837 0.191 Uiso 1 1 calc R .
H04B H 0.461226 0.123645 0.258283 0.191 Uiso 1 1 calc R .
C046 C 0.5482(11) 0.2665(17) 0.3024(6) 0.227(6) Uani 1 1 d . .
H046 H 0.531280 0.244854 0.318793 0.272 Uiso 1 1 calc R .
C047 C 0.1869(7) 0.540(2) -0.0445(5) 0.248(14) Uani 1 1 d . .
H047 H 0.165615 0.575926 -0.060658 0.297 Uiso 1 1 calc R .
C22 C 0.5609(5) 0.0974(9) 0.1448(4) 0.150(4) Uani 1 1 d . .
H22A H 0.599425 0.072638 0.151927 0.225 Uiso 1 1 calc GR .
H22B H 0.532655 0.060314 0.151724 0.225 Uiso 1 1 calc GR .
H22C H 0.559934 0.155088 0.153932 0.225 Uiso 1 1 calc GR .
C04E C 0.4683(7) 0.1244(8) 0.5374(5) 0.184(7) Uani 1 1 d . .
H04F H 0.483139 0.166682 0.524433 0.276 Uiso 1 1 calc GR .
H04G H 0.426296 0.129457 0.533614 0.276 Uiso 1 1 calc GR .
H04H H 0.478524 0.066069 0.531841 0.276 Uiso 1 1 calc GR .
C04F C 0.5365(7) 0.7930(15) 0.8105(3) 0.179(6) Uani 1 1 d . .
H04I H 0.506131 0.789064 0.822817 0.215 Uiso 1 1 calc R .
H04J H 0.561493 0.741589 0.815650 0.215 Uiso 1 1 calc R .
C04G C 0.6181(8) 0.2149(15) 0.2253(6) 0.222(9) Uani 1 1 d . .
H04C H 0.635239 0.226084 0.207098 0.333 Uiso 1 1 calc GR .
H04D H 0.605130 0.154768 0.224772 0.333 Uiso 1 1 calc GR .
H04E H 0.646824 0.225238 0.244989 0.333 Uiso 1 1 calc GR .
C4AA C 0.5670(10) 0.7897(13) 0.7411(4) 0.220(9) Uani 1 1 d . .
C19 C 0.4742(6) 0.1838(14) 0.0489(4) 0.193(8) Uani 1 1 d . .
H19A H 0.504157 0.169930 0.037072 0.231 Uiso 1 1 calc R .
H19B H 0.450774 0.131168 0.049228 0.231 Uiso 1 1 calc R .
O7 O 0.4810(6) 0.5270(9) 0.7736(5) 0.271(9) Uani 1 1 d . .
C7AA C 0.5727(10) 0.2678(18) 0.6336(5) 0.221(10) Uani 1 1 d . U
C4 C 0.7704(6) 0.5235(18) 0.3253(3) 0.182(9) Uani 1 1 d . .
H4 H 0.775437 0.540799 0.305036 0.219 Uiso 1 1 calc R .
C3AA C 0.4497(10) 0.8794(10) 0.7508(7) 0.252(9) Uani 1 1 d . .
H3AA H 0.471367 0.931368 0.746909 0.302 Uiso 1 1 calc R .
H3AB H 0.423103 0.863207 0.730681 0.302 Uiso 1 1 calc R .
C2AA C 0.5719(10) 0.872(2) 0.8207(5) 0.261(13) Uani 1 1 d . .
H2AA H 0.554425 0.921737 0.807954 0.391 Uiso 1 1 calc GR .
H2AB H 0.611005 0.863400 0.817618 0.391 Uiso 1 1 calc GR .
H2AC H 0.573301 0.883805 0.843141 0.391 Uiso 1 1 calc GR .
C6AA C 0.4127(10) 0.9007(10) 0.7781(7) 0.252(9) Uani 1 1 d . .
H6AA H 0.374355 0.874827 0.771877 0.377 Uiso 1 1 calc GR .
H6AB H 0.409008 0.963356 0.780118 0.377 Uiso 1 1 calc GR .
H6AC H 0.432837 0.876636 0.798498 0.377 Uiso 1 1 calc GR .
C20 C 0.4337(9) 0.257(2) 0.0301(5) 0.245(13) Uani 1 1 d . .
H20A H 0.425745 0.244615 0.007353 0.368 Uiso 1 1 calc GR .
H20B H 0.453049 0.313165 0.034138 0.368 Uiso 1 1 calc GR .
H20C H 0.397478 0.258788 0.037292 0.368 Uiso 1 1 calc GR .
C8AA C 0.4616(13) 0.1102(19) 0.2132(10) 0.39(3) Uani 1 1 d . .
H8AA H 0.491087 0.095178 0.201503 0.580 Uiso 1 1 calc GR .
H8AB H 0.438120 0.157879 0.202454 0.580 Uiso 1 1 calc GR .
H8AC H 0.437020 0.059972 0.214081 0.580 Uiso 1 1 calc GR .
C3BA C 0.5977(10) 0.3121(17) 0.3065(6) 0.227(6) Uani 1 1 d . .
H3BA H 0.598100 0.345111 0.287183 0.340 Uiso 1 1 calc GR .
H3BB H 0.630539 0.272465 0.310816 0.340 Uiso 1 1 calc GR .
H3BC H 0.600365 0.351902 0.324371 0.340 Uiso 1 1 calc GR .

loop_
_atom_site_aniso_label
_atom_site_aniso_U_11
_atom_site_aniso_U_22
_atom_site_aniso_U_33
_atom_site_aniso_U_23
_atom_site_aniso_U_13
_atom_site_aniso_U_12
Si02 0.0933(11) 0.0830(9) 0.1219(14) 0.0197(9) 0.0206(10) 0.0158(9)
Si03 0.0897(12) 0.0952(11) 0.1167(14) -0.0144(10) 0.0079(10) -0.0130(9)
Si05 0.1127(17) 0.1263(17) 0.1295(19) 0.0094(15) 0.0076(14) 0.0122(15)
Si06 0.147(2) 0.1069(14) 0.1275(18) -0.0285(13) 0.0473(16) -0.0439(15)
O007 0.087(2) 0.082(2) 0.087(2) 0.0133(18) 0.024(2) 0.0104(19)
O009 0.074(2) 0.089(2) 0.115(3) -0.008(2) 0.021(2) -0.008(2)
O00A 0.079(2) 0.117(3) 0.085(2) -0.022(2) 0.0168(19) 0.021(2)
O3 0.078(2) 0.100(3) 0.092(3) 0.004(2) 0.018(2) 0.008(2)
N00C 0.063(2) 0.069(2) 0.083(3) -0.0054(18) 0.0158(19) -0.0092(18)
O2 0.081(3) 0.106(3) 0.101(3) 0.013(2) -0.002(2) 0.014(2)
N3 0.070(2) 0.073(2) 0.083(3) 0.0000(19) 0.014(2) 0.010(2)
N00G 0.081(3) 0.079(3) 0.078(3) -0.013(2) 0.013(2) -0.022(2)
N00H 0.066(2) 0.093(3) 0.083(3) -0.015(2) 0.002(2) 0.012(2)
N4 0.067(2) 0.102(3) 0.074(3) -0.001(2) 0.011(2) 0.025(2)
O00K 0.074(2) 0.124(3) 0.094(3) -0.014(2) 0.028(2) -0.016(2)
N00M 0.083(3) 0.083(3) 0.083(3) -0.003(2) 0.006(2) -0.018(2)
O00N 0.101(3) 0.116(3) 0.096(3) -0.029(3) 0.014(3) -0.026(3)
N00O 0.059(2) 0.072(2) 0.101(3) 0.015(2) 0.013(2) 0.0001(18)
N00P 0.069(3) 0.084(3) 0.099(3) 0.012(2) 0.024(2) -0.008(2)
O00Q 0.195(7) 0.107(3) 0.079(3) 0.008(2) 0.013(3) -0.056(4)
N00S 0.067(3) 0.128(4) 0.083(3) 0.011(3) 0.012(2) -0.020(3)
N00T 0.065(2) 0.080(2) 0.083(3) 0.015(2) 0.009(2) -0.0094(19)
N00U 0.073(3) 0.114(4) 0.093(4) -0.024(3) 0.000(2) 0.030(3)
O00V 0.074(3) 0.196(7) 0.109(4) 0.052(4) 0.008(3) -0.022(3)
C00W 0.062(2) 0.060(2) 0.088(3) -0.002(2) 0.013(2) -0.0117(19)
C00Y 0.081(3) 0.069(3) 0.087(3) 0.004(2) 0.017(3) -0.004(2)
N00Z 0.069(3) 0.119(4) 0.075(3) -0.018(3) 0.000(2) 0.032(3)
O010 0.106(4) 0.150(5) 0.104(3) -0.039(3) 0.033(3) -0.037(4)
N011 0.079(3) 0.098(3) 0.098(3) -0.012(3) 0.020(3) -0.030(3)
N012 0.075(3) 0.120(4) 0.113(4) 0.014(3) 0.010(3) -0.031(3)
C014 0.074(3) 0.068(2) 0.079(3) -0.001(2) 0.006(2) -0.012(2)
C016 0.065(3) 0.072(3) 0.087(3) 0.006(2) 0.024(2) -0.001(2)
O1 0.169(7) 0.50(2) 0.103(4) -0.117(8) -0.013(4) 0.187(11)
N018 0.066(2) 0.114(4) 0.077(3) -0.021(2) 0.007(2) 0.022(2)
C01B 0.065(3) 0.101(4) 0.097(4) 0.010(3) 0.015(3) -0.014(3)
C01C 0.053(2) 0.097(3) 0.081(3) -0.021(3) 0.008(2) 0.008(2)
C01D 0.061(3) 0.076(3) 0.098(4) 0.011(3) 0.023(3) -0.002(2)
C11 0.057(2) 0.107(4) 0.073(3) -0.014(3) 0.007(2) 0.016(3)
C01G 0.062(3) 0.110(4) 0.085(3) -0.027(3) 0.011(2) 0.001(3)
N01I 0.104(4) 0.169(6) 0.081(3) -0.014(4) 0.012(3) 0.077(5)
C01J 0.084(4) 0.110(4) 0.082(4) -0.004(3) 0.023(3) 0.010(3)
C01L 0.079(3) 0.080(3) 0.083(3) 0.002(3) 0.006(3) -0.010(3)
N5 0.111(5) 0.186(7) 0.080(3) 0.011(4) 0.008(3) 0.083(5)
C01O 0.057(3) 0.104(4) 0.079(3) -0.028(3) -0.002(2) 0.016(3)
C13 0.067(3) 0.070(3) 0.080(3) 0.007(2) 0.012(2) 0.001(2)
C01R 0.067(3) 0.075(3) 0.083(3) 0.005(2) 0.010(2) 0.006(2)
C01S 0.089(4) 0.095(4) 0.093(4) 0.004(3) 0.024(3) -0.012(3)
C01U 0.075(3) 0.083(3) 0.105(4) 0.011(3) 0.020(3) -0.008(3)
C01V 0.080(4) 0.118(5) 0.088(4) 0.016(4) 0.013(3) -0.020(4)
C01W 0.076(3) 0.085(3) 0.080(3) -0.003(3) 0.007(3) -0.009(3)
C01X 0.066(3) 0.099(4) 0.105(5) -0.021(3) 0.011(3) 0.017(3)
C01Y 0.077(3) 0.070(3) 0.085(3) -0.002(2) 0.015(3) -0.018(2)
C15 0.081(3) 0.082(3) 0.070(3) 0.004(2) 0.003(2) 0.014(3)
C020 0.095(4) 0.076(3) 0.085(4) 0.011(3) 0.003(3) -0.012(3)
C021 0.067(3) 0.124(5) 0.084(3) 0.025(3) 0.018(3) -0.013(3)
C022 0.096(4) 0.093(4) 0.087(4) -0.014(3) 0.011(3) -0.013(3)
N023 0.123(5) 0.080(3) 0.104(4) -0.003(3) 0.033(3) -0.037(3)
C024 0.118(5) 0.086(4) 0.081(3) -0.015(3) 0.027(3) -0.005(3)
N2 0.106(4) 0.137(5) 0.097(4) -0.019(4) 0.020(3) 0.049(4)
C10 0.081(4) 0.157(7) 0.073(3) -0.011(4) 0.020(3) 0.043(4)
C028 0.112(5) 0.108(5) 0.095(4) -0.004(4) 0.043(4) -0.001(4)
N1 0.131(5) 0.295(12) 0.061(3) -0.020(5) 0.003(3) 0.132(7)
C16 0.097(4) 0.102(4) 0.100(4) -0.010(3) 0.013(4) 0.009(4)
C14 0.086(3) 0.080(3) 0.073(3) 0.001(2) 0.011(2) -0.009(3)
C02E 0.072(3) 0.072(3) 0.073(3) 0.002(2) 0.010(2) -0.003(2)
C02G 0.091(4) 0.075(3) 0.096(4) 0.004(3) 0.017(3) 0.010(3)
C02I 0.086(3) 0.081(3) 0.084(3) -0.017(3) 0.017(3) -0.010(3)
C02J 0.071(3) 0.120(5) 0.084(3) -0.021(3) 0.006(3) 0.031(3)
C02L 0.114(6) 0.103(4) 0.103(5) -0.007(4) 0.031(4) -0.023(4)
C12 0.076(3) 0.093(4) 0.112(5) -0.019(3) 0.012(3) 0.026(3)
C02Q 0.105(5) 0.136(6) 0.081(4) -0.008(4) 0.029(4) -0.043(5)
C17 0.088(4) 0.114(5) 0.145(7) -0.012(5) 0.018(5) -0.013(4)
C02V 0.107(6) 0.208(12) 0.092(5) -0.013(6) 0.024(5) -0.009(7)
C02W 0.085(4) 0.088(4) 0.100(4) -0.008(3) 0.004(3) -0.031(3)
C8 0.097(5) 0.279(15) 0.076(4) -0.050(6) 0.010(4) 0.065(7)
C5 0.138(9) 0.216(13) 0.070(4) -0.004(6) 0.027(5) 0.088(9)
C9 0.078(4) 0.152(7) 0.084(4) -0.020(4) 0.020(3) 0.036(4)
C031 0.117(8) 0.183(13) 0.185(13) -0.060(10) -0.071(9) 0.029(9)
C1 0.124(7) 0.190(12) 0.093(5) -0.037(6) 0.010(5) 0.027(8)
C034 0.157(15) 0.60(6) 0.134(11) -0.11(2) 0.084(12) -0.17(3)
C035 0.112(7) 0.193(12) 0.151(10) 0.005(8) 0.017(7) -0.050(8)
C036 0.104(5) 0.165(8) 0.102(5) 0.011(5) 0.018(4) -0.021(6)
C037 0.100(5) 0.118(6) 0.123(6) 0.024(5) 0.001(4) 0.037(5)
C039 0.189(18) 0.28(3) 0.23(2) -0.06(2) 0.101(17) -0.101(19)
C03B 0.132(7) 0.072(4) 0.197(11) 0.018(5) 0.066(7) 0.010(4)
C03C 0.128(8) 0.172(11) 0.153(9) -0.032(9) 0.062(8) -0.031(8)
C03D 0.099(5) 0.099(4) 0.099(4) -0.004(3) 0.010(4) 0.025(4)
C21 0.130(7) 0.080(4) 0.195(11) 0.002(5) 0.034(7) 0.000(4)
C03I 0.087(5) 0.173(10) 0.152(8) 0.045(7) 0.026(5) 0.022(6)
C03K 0.109(6) 0.098(5) 0.220(11) 0.052(6) 0.077(7) 0.025(4)
C2 0.100(6) 0.183(12) 0.133(8) -0.035(8) 0.013(5) -0.028(7)
C03M 0.138(11) 0.34(3) 0.123(9) -0.034(13) 0.003(8) 0.064(15)
C03N 0.141(9) 0.177(11) 0.133(8) -0.008(7) 0.061(7) -0.011(8)
C6 0.171(10) 0.176(10) 0.092(5) -0.024(6) 0.026(6) 0.060(9)
C3 0.084(5) 0.30(2) 0.112(7) 0.031(9) 0.016(5) -0.020(8)
C18 0.090(5) 0.137(8) 0.207(12) -0.015(8) 0.051(7) -0.012(5)
C03R 0.112(7) 0.206(13) 0.141(9) 0.041(9) 0.030(6) -0.020(8)
C03S 0.125(10) 0.220(19) 0.27(2) -0.024(18) 0.054(13) 0.017(12)
C03U 0.187(10) 0.108(5) 0.087(5) 0.001(4) 0.006(5) -0.030(6)
C03V 0.116(9) 0.46(4) 0.123(10) 0.041(16) 0.040(8) -0.005(16)
C03W 0.123(7) 0.148(8) 0.107(6) -0.004(6) -0.019(5) 0.026(7)
C03X 0.117(8) 0.213(16) 0.224(16) 0.063(13) 0.039(9) 0.027(10)
C03Y 0.109(7) 0.151(9) 0.277(17) 0.074(11) 0.085(9) 0.039(7)
C7 0.206(13) 0.199(12) 0.086(5) -0.010(6) 0.013(6) 0.098(11)
C045 0.155(10) 0.117(7) 0.218(14) 0.004(8) 0.065(10) 0.008(7)
C046 0.206(15) 0.213(15) 0.248(13) 0.043(12) 0.020(14) -0.008(11)
C047 0.117(10) 0.43(4) 0.167(14) -0.06(2) -0.037(10) 0.049(17)
C22 0.111(7) 0.134(8) 0.207(13) 0.043(8) 0.036(8) 0.017(6)
C04E 0.143(10) 0.096(6) 0.30(2) -0.041(9) 0.025(11) 0.001(6)
C04F 0.147(10) 0.257(18) 0.126(8) -0.045(10) 0.012(7) -0.021(11)
C04G 0.147(12) 0.217(19) 0.29(2) -0.045(17) 0.011(14) 0.047(13)
C4AA 0.246(19) 0.214(16) 0.183(13) -0.007(11) 0.010(12) -0.150(16)
C19 0.123(9) 0.257(19) 0.182(13) -0.103(14) -0.002(9) -0.034(11)
O7 0.184(10) 0.190(11) 0.47(3) 0.152(14) 0.146(14) 0.063(9)
C7AA 0.214(18) 0.26(2) 0.184(14) 0.020(15) 0.025(13) 0.096(18)
C4 0.103(7) 0.34(3) 0.111(9) 0.075(13) 0.032(6) 0.046(11)
C3AA 0.200(13) 0.104(6) 0.44(3) -0.021(10) 0.051(14) 0.028(7)
C2AA 0.201(17) 0.36(3) 0.203(17) -0.11(2) -0.004(14) -0.10(2)
C6AA 0.200(13) 0.104(6) 0.44(3) -0.021(10) 0.051(14) 0.028(7)
C20 0.153(13) 0.38(4) 0.182(16) 0.00(2) -0.016(12) -0.04(2)
C8AA 0.25(3) 0.25(3) 0.68(7) -0.28(4) 0.15(4) -0.10(2)
C3BA 0.206(15) 0.213(15) 0.248(13) 0.043(12) 0.020(14) -0.008(11)

loop_
_atom_type_symbol
_atom_type_description
_atom_type_scat_dispersion_real
_atom_type_scat_dispersion_imag
_atom_type_scat_source
C C 0.0181 0.0091 'International Tables Vol C Tables 4.2.6.8 and 6.1.1.4'
H H 0.0000 0.0000 'International Tables Vol C Tables 4.2.6.8 and 6.1.1.4'
N N 0.0311 0.0180 'International Tables Vol C Tables 4.2.6.8 and 6.1.1.4'
O O 0.0492 0.0322 'International Tables Vol C Tables 4.2.6.8 and 6.1.1.4'
Si Si 0.2541 0.3302 'International Tables Vol C Tables 4.2.6.8 and 6.1.1.4'

loop_
_geom_angle_atom_site_label_1
_geom_angle_atom_site_label_2
_geom_angle_atom_site_label_3
_geom_angle
C00Y Si02 C7AA 104.2(6)
C03B Si02 C00Y 111.6(4)
C03B Si02 C7AA 111.8(9)
C03K Si02 C00Y 111.8(3)
C03K Si02 C03B 109.3(5)
C03K Si02 C7AA 108.1(8)
C17 Si03 C15 110.2(3)
C17 Si03 C21 108.1(5)
C21 Si03 C15 111.1(4)
C19 Si03 C15 109.9(7)
C19 Si03 C17 112.0(6)
C19 Si03 C21 105.5(8)
C022 Si05 C03X 111.6(5)
C022 Si05 C046 102.8(8)
C03X Si05 C046 118.6(10)
C045 Si05 C022 109.5(5)
C045 Si05 C03X 104.8(8)
C045 Si05 C046 109.4(9)
C02E Si06 C04F 107.0(7)
C02E Si06 C4AA 108.0(5)
C04F Si06 C4AA 105.5(7)
C3AA Si06 C02E 109.3(7)
C3AA Si06 C04F 115.0(11)
C3AA Si06 C4AA 111.7(11)
C01G O00A C028 117.1(5)
C014 N00C C00W 112.7(5)
C11 N3 C13 126.1(5)
C12 N3 C11 105.4(5)
C12 N3 C13 128.1(5)
C00W N00G C02I 126.0(5)
C00W N00G C02W 105.6(5)
C02W N00G C02I 128.3(5)
C01C N00H C01L 126.4(5)
C01X N00H C01C 105.2(5)
C01X N00H C01L 128.2(6)
C10 N4 C11 115.0(5)
C020 N00M C014 116.9(5)
C016 N00O C01R 127.9(5)
C016 N00O C01U 105.4(5)
C01U N00O C01R 126.6(5)
C01U N00P C01D 102.9(5)
C020 O00Q C03U 120.9(6)
C021 N00S C01B 118.0(5)
C01B N00T C016 112.1(5)
C01X N00U C01O 103.6(5)
C021 O00V C03I 120.3(7)
N00C C00W N00G 128.3(5)
N00C C00W C01Y 125.6(5)
N00G C00W C01Y 106.1(4)
O009 C00Y Si02 104.3(4)
O009 C00Y C01S 111.7(5)
O009 C00Y C02G 110.0(5)
C01S C00Y Si02 109.6(4)
C01S C00Y C02G 110.7(5)
C02G C00Y Si02 110.3(4)
C01C N00Z C02J 110.7(5)
N00C C014 N00M 127.5(5)
N00C C014 N011 117.8(5)
N011 C014 N00M 114.7(5)
N00O C016 C01D 105.8(5)
N00T C016 N00O 128.1(5)
N00T C016 C01D 126.1(6)
C8 O1 C7 108.8(10)
C01G N018 C02J 117.8(6)
N00S C01B N012 115.1(6)
N00T C01B N00S 127.3(6)
N00T C01B N012 117.6(6)
N00Z C01C N00H 126.9(5)
N00Z C01C C01O 128.2(6)
C01O C01C N00H 104.9(5)
N00P C01D C016 110.9(6)
N00P C01D C021 133.4(6)
C021 C01D C016 115.1(5)
N4 C11 N3 127.6(5)
N4 C11 C9 124.6(6)
C9 C11 N3 107.8(5)
O00A C01G C01O 117.5(5)
N018 C01G O00A 121.6(6)
N018 C01G C01O 120.9(5)
C036 C01J C028 122.6(7)
C036 C01J C03D 118.9(8)
C03D C01J C028 118.4(7)
N00H C01L C01W 109.2(5)
N00U C01O C01G 134.5(5)
C01C C01O N00U 111.2(6)
C01C C01O C01G 114.3(5)
N3 C13 C14 110.5(4)
N00O C01R C02G 110.6(5)
O00K C01S C00Y 115.3(6)
N00P C01U N00O 114.8(6)
C03N C01V C03I 121.8(9)
C03R C01V C03I 113.6(11)
C03R C01V C03N 124.6(11)
C02E C01W C01L 116.2(5)
N00U C01X N00H 115.1(6)
C020 C01Y C00W 115.1(5)
C020 C01Y N023 135.2(6)
N023 C01Y C00W 109.7(5)
O2 C15 Si03 107.5(4)
O2 C15 C16 106.7(6)
O2 C15 C14 108.8(5)
C16 C15 Si03 111.5(5)
C16 C15 C14 112.4(6)
C14 C15 Si03 109.7(4)
N00M C020 O00Q 119.3(6)
N00M C020 C01Y 122.2(6)
O00Q C020 C01Y 118.4(6)
N00S C021 O00V 122.0(6)
N00S C021 C01D 121.0(5)
O00V C021 C01D 116.8(6)
O00N C022 Si05 105.5(5)
O00N C022 C024 109.7(6)
O00N C022 C02L 108.0(6)
C024 C022 Si05 112.2(5)
C02L C022 Si05 110.1(6)
C02L C022 C024 111.1(6)
C02W N023 C01Y 102.8(5)
C02I C024 C022 119.0(6)
C12 N2 C9 101.6(5)
N4 C10 N5 120.4(6)
N4 C10 N1 125.7(6)
N5 C10 N1 113.7(6)
O00A C028 C01J 112.3(7)
C8 N1 C10 116.2(6)
O3 C16 C15 116.6(6)
C13 C14 C15 118.1(5)
O007 C02E Si06 108.0(4)
O007 C02E C01W 110.3(5)
O007 C02E C037 109.5(5)
C01W C02E Si06 109.1(4)
C037 C02E Si06 108.7(5)
C037 C02E C01W 111.1(6)
C01R C02G C00Y 116.0(5)
N00G C02I C024 110.8(5)
N00Z C02J N018 127.9(6)
N00Z C02J N01I 116.4(6)
N018 C02J N01I 115.8(6)
O010 C02L C022 116.7(8)
N3 C12 N2 114.5(6)
C02V C02Q C03C 119.3(12)
C02V C02Q C03U 116.2(10)
C03C C02Q C03U 124.4(9)
C18 C17 Si03 114.9(7)
C03M C02V C02Q 123.4(15)
N023 C02W N00G 115.8(5)
N1 C8 O1 118.3(8)
N1 C8 C9 122.8(6)
C9 C8 O1 118.7(10)
C6 C5 C7 119.4(16)
C4 C5 C6 130.7(15)
C4 C5 C7 109.5(15)
C11 C9 N2 110.5(6)
C8 C9 C11 115.6(7)
C8 C9 N2 133.9(7)
C035 C031 C03W 120.2(10)
C2 C1 C6 126.5(13)
C03V C034 C039 116.4(18)
C031 C035 C036 119.6(12)
C01J C036 C035 120.6(10)
O7 C037 C02E 123.4(11)
C03N C039 C034 135(3)
C04E C03B Si02 114.3(7)
C03S C03C C02Q 118.5(14)
C03W C03D C01J 120.1(10)
C22 C21 Si03 116.6(8)
O00V C03I C01V 110.0(8)
C03Y C03K Si02 118.8(7)
C1 C2 C3 112.8(13)
C02V C03M C047 120.1(16)
C039 C03N C01V 107.2(17)
C5 C6 C1 108.6(14)
C2 C3 C4 127.3(17)
C01V C03R C03V 118.4(17)
C03C C03S C047 119(2)
O00Q C03U C02Q 111.2(8)
C034 C03V C03R 119(2)
C03D C03W C031 120.2(11)
C04G C03X Si05 118.8(15)
C5 C7 O1 103.3(10)
C8AA C045 Si05 120.7(17)
C3BA C046 Si05 108(2)
C03M C047 C03S 119(2)
C2AA C04F Si06 113.7(15)
C20 C19 Si03 115.6(14)
C5 C4 C3 113.8(12)
C6AA C3AA Si06 109.4(17)

loop_
_geom_bond_atom_site_label_1
_geom_bond_atom_site_label_2
_geom_bond_distance
Si02 C00Y 1.900(6)
Si02 C03B 1.830(9)
Si02 C03K 1.823(9)
Si02 C7AA 2.16(2)
Si03 C15 1.915(7)
Si03 C17 1.885(10)
Si03 C21 1.911(10)
Si03 C19 1.814(13)
Si05 C022 1.887(9)
Si05 C03X 1.957(16)
Si05 C045 1.884(14)
Si05 C046 2.06(3)
Si06 C02E 1.923(6)
Si06 C04F 1.953(13)
Si06 C4AA 2.03(2)
Si06 C3AA 1.787(18)
O007 C02E 1.436(7)
O009 C00Y 1.422(7)
O00A C01G 1.348(7)
O00A C028 1.446(10)
O3 C16 1.418(10)
N00C C00W 1.337(6)
N00C C014 1.330(7)
O2 C15 1.433(7)
N3 C11 1.366(8)
N3 C13 1.449(7)
N3 C12 1.341(8)
N00G C00W 1.347(7)
N00G C02I 1.462(8)
N00G C02W 1.358(8)
N00H C01C 1.407(8)
N00H C01L 1.453(9)
N00H C01X 1.354(8)
N4 C11 1.358(7)
N4 C10 1.293(8)
O00K C01S 1.405(9)
N00M C014 1.364(8)
N00M C020 1.320(8)
O00N C022 1.463(8)
N00O C016 1.353(8)
N00O C01R 1.446(8)
N00O C01U 1.369(8)
N00P C01D 1.379(8)
N00P C01U 1.299(9)
O00Q C020 1.354(8)
O00Q C03U 1.440(10)
N00S C01B 1.352(9)
N00S C021 1.319(8)
N00T C016 1.350(7)
N00T C01B 1.325(8)
N00U C01O 1.393(8)
N00U C01X 1.298(10)
O00V C021 1.335(8)
O00V C03I 1.450(11)
C00W C01Y 1.407(8)
C00Y C01S 1.537(9)
C00Y C02G 1.572(9)
N00Z C01C 1.334(7)
N00Z C02J 1.341(9)
O010 C02L 1.387(12)
N011 C014 1.359(7)
N012 C01B 1.368(8)
C016 C01D 1.386(8)
O1 C8 1.373(10)
O1 C7 1.627(16)
N018 C01G 1.315(8)
N018 C02J 1.344(8)
C01C C01O 1.373(8)
C01D C021 1.384(9)
C11 C9 1.362(9)
C01G C01O 1.402(10)
N01I C02J 1.359(8)
C01J C028 1.502(12)
C01J C036 1.336(13)
C01J C03D 1.386(11)
C01L C01W 1.530(8)
N5 C10 1.334(9)
C13 C14 1.525(8)
C01R C02G 1.533(8)
C01V C03I 1.530(15)
C01V C03N 1.340(16)
C01V C03R 1.330(15)
C01W C02E 1.512(8)
C01Y C020 1.373(9)
C01Y N023 1.394(8)
C15 C16 1.489(10)
C15 C14 1.558(8)
C022 C024 1.525(10)
C022 C02L 1.511(11)
N023 C02W 1.298(10)
C024 C02I 1.510(10)
N2 C12 1.356(10)
N2 C9 1.400(10)
C10 N1 1.376(9)
N1 C8 1.332(13)
C02E C037 1.509(9)
C02Q C02V 1.360(12)
C02Q C03C 1.388(18)
C02Q C03U 1.498(15)
C17 C18 1.493(13)
C02V C03M 1.33(2)
C8 C9 1.358(12)
C5 C6 1.422(19)
C5 C7 1.440(15)
C5 C4 1.16(2)
C031 C035 1.34(2)
C031 C03W 1.37(2)
C1 C2 1.258(19)
C1 C6 1.483(16)
C034 C039 1.34(4)
C034 C03V 1.19(5)
C035 C036 1.396(15)
C037 O7 1.297(18)
C039 C03N 1.32(2)
C03B C04E 1.62(2)
C03C C03S 1.38(2)
C03D C03W 1.359(15)
C21 C22 1.504(17)
C03K C03Y 1.488(13)
C2 C3 1.357(17)
C03M C047 1.33(3)
C3 C4 1.42(3)
C03R C03V 1.47(2)
C03S C047 1.45(3)
C03X C04G 1.46(2)
C045 C8AA 1.40(3)
C046 C3BA 1.33(3)
C04F C2AA 1.47(3)
C19 C20 1.56(3)
C3AA C6AA 1.62(3)

loop_
_smtbx_masks_void_nr
_smtbx_masks_void_average_x
_smtbx_masks_void_average_y
_smtbx_masks_void_average_z
_smtbx_masks_void_volume
_smtbx_masks_void_count_electrons
1 -0.896 0.416 -0.957 6777.5 1258.9
2 0.175 0.737 0.519 7.1 0.0
3 0.325 0.237 0.981 7.1 0.0
4 0.675 0.237 0.019 7.1 0.0
5 0.825 0.737 0.481 7.1 0.0
